data_1555294
loop_
_publ_author_name
'Liu, Wei'
'Li, Hou-Jin'
'Xu, Meng-Yang'
'Ju, Ying-Chen'
'Wang, Lai-You'
'Xu, Jun'
'Yang, De-Po'
'Lan, Wen-Jian'

_publ_section_title
;
 Pseudellones A-C, Three Alkaloids from the Marine-Derived Fungus
 Pseudallescheria ellipsoidea F42-3.
;
_journal_issue 21
_journal_name_full 'Organic letters'
_journal_page_first 5156
_journal_page_last 5159
_journal_paper_doi 10.1021/acs.orglett.5b02311
_journal_volume 17
_journal_year 2015
_chemical_absolute_configuration ad
_chemical_formula_moiety 'C14 H13 N3 O3 S'
_chemical_formula_sum 'C14 H13 N3 O3 S'
_chemical_formula_weight 303.33
_space_group_crystal_system orthorhombic
_space_group_IT_number 33
_space_group_name_Hall 'P 2c -2n'
_space_group_name_H-M_alt 'P n a 21'
_atom_sites_solution_hydrogens geom
_atom_sites_solution_primary direct
_atom_sites_solution_secondary difmap
_audit_creation_date 2014-06-13
_audit_creation_method
;
Olex2 1.2
(compiled 2014.03.20 svn.r2914 for OlexSys, GUI svn.r4816)
;
_cell_angle_alpha 90.00
_cell_angle_beta 90.00
_cell_angle_gamma 90.00
_cell_formula_units_Z 4
_cell_length_a 8.96850(10)
_cell_length_b 11.83740(10)
_cell_length_c 12.37250(10)
_cell_measurement_reflns_used 11356
_cell_measurement_temperature 293(2)
_cell_measurement_theta_max 71.6307
_cell_measurement_theta_min 3.5694
_cell_volume 1313.51(2)
_computing_cell_refinement
;
CrysAlisPro, Agilent Technologies,
Version 1.171.36.21 (release 14-08-2012 CrysAlis171 .NET)
(compiled Sep 14 2012,17:21:16)
;
_computing_data_collection
;
CrysAlisPro, Agilent Technologies,
Version 1.171.36.21 (release 14-08-2012 CrysAlis171 .NET)
(compiled Sep 14 2012,17:21:16)
;
_computing_data_reduction
;
CrysAlisPro, Agilent Technologies,
Version 1.171.36.21 (release 14-08-2012 CrysAlis171 .NET)
(compiled Sep 14 2012,17:21:16)
;
_computing_molecular_graphics 'Olex2 (Dolomanov et al., 2009)'
_computing_publication_material 'Olex2 (Dolomanov et al., 2009)'
_computing_structure_refinement 'XL (Sheldrick, 2008)'
_computing_structure_solution 'SIR2008 (Burla et al., 2007)'
_diffrn_ambient_temperature 293(2)
_diffrn_detector_area_resol_mean 8.2417
_diffrn_measured_fraction_theta_full 0.996
_diffrn_measured_fraction_theta_max 0.996
_diffrn_measurement_device_type 'Xcalibur, Onyx, Nova'
_diffrn_measurement_method '\w scans'
_diffrn_orient_matrix_UB_11 0.1526307000
_diffrn_orient_matrix_UB_12 0.0124881000
_diffrn_orient_matrix_UB_13 0.0558331000
_diffrn_orient_matrix_UB_21 -0.0729907000
_diffrn_orient_matrix_UB_22 -0.0254204000
_diffrn_orient_matrix_UB_23 0.1100873000
_diffrn_orient_matrix_UB_31 0.0295526000
_diffrn_orient_matrix_UB_32 -0.1270182000
_diffrn_orient_matrix_UB_33 -0.0165532000
_diffrn_radiation_monochromator mirror
_diffrn_radiation_type MoK\a
_diffrn_radiation_wavelength 0.71073
_diffrn_reflns_av_R_equivalents 0.0284
_diffrn_reflns_av_unetI/netI 0.0176
_diffrn_reflns_limit_h_max 11
_diffrn_reflns_limit_h_min -10
_diffrn_reflns_limit_k_max 13
_diffrn_reflns_limit_k_min -14
_diffrn_reflns_limit_l_max 15
_diffrn_reflns_limit_l_min -15
_diffrn_reflns_number 11893
_diffrn_reflns_theta_full 25.97
_diffrn_reflns_theta_max 25.97
_diffrn_reflns_theta_min 2.85
_diffrn_source 'Nova (Cu) X-ray Source'
_exptl_absorpt_coefficient_mu 0.261
_exptl_absorpt_correction_T_max 1.00000
_exptl_absorpt_correction_T_min 0.22019
_exptl_absorpt_correction_type multi-scan
_exptl_absorpt_process_details
;
CrysAlisPro, Agilent Technologies,
Version 1.171.36.21 (release 14-08-2012 CrysAlis171 .NET)
(compiled Sep 14 2012,17:21:16)
Empirical absorption correction using spherical harmonics,
 implemented in SCALE3 ABSPACK scaling algorithm.
;
_exptl_crystal_colour
;
;
_exptl_crystal_density_diffrn 1.534
_exptl_crystal_density_method 'not measured'
_exptl_crystal_description
;
;
_exptl_crystal_F_000 632
_exptl_crystal_size_max 0.3
_exptl_crystal_size_mid 0.3
_exptl_crystal_size_min 0.3
_refine_diff_density_max 0.270
_refine_diff_density_min -0.319
_refine_diff_density_rms 0.077
_refine_ls_abs_structure_details 'Flack H D (1983), Acta Cryst. A39, 876-881'
_refine_ls_abs_structure_Flack -1.64(8)
_refine_ls_extinction_method none
_refine_ls_goodness_of_fit_ref 1.086
_refine_ls_hydrogen_treatment constr
_refine_ls_matrix_type full
_refine_ls_number_parameters 192
_refine_ls_number_reflns 2540
_refine_ls_number_restraints 1
_refine_ls_restrained_S_all 1.085
_refine_ls_R_factor_all 0.0327
_refine_ls_R_factor_gt 0.0323
_refine_ls_shift/su_max 0.000
_refine_ls_shift/su_mean 0.000
_refine_ls_structure_factor_coef Fsqd
_refine_ls_weighting_details 'calc w=1/[\s^2^(Fo^2^)+(0.0518P)^2^+0.7863P] where P=(Fo^2^+2Fc^2^)/3'
_refine_ls_weighting_scheme calc
_refine_ls_wR_factor_gt 0.0846
_refine_ls_wR_factor_ref 0.0849
_reflns_number_gt 2519
_reflns_number_total 2540
_reflns_threshold_expression >2sigma(I)
_cod_data_source_file ol5b02311_si_002.cif
_cod_data_source_block lw_140605
_cod_database_code 1555294
_reflns_odcompleteness_completeness 99.15
_reflns_odcompleteness_iscentric 1
_reflns_odcompleteness_theta 71.98
_olex2_refinement_description
;
1. Fixed Uiso
 At 1.2 times of:
  All C(H) groups, All N(H) groups
 At 1.5 times of:
  All C(H,H,H) groups
2.a Ternary CH refined with riding coordinates:
 C10(H10)
2.b Aromatic/amide H refined with riding coordinates:
 N6(H6), N12(H12), C13(H13), C15(H15), C16(H16), C19(H19)
2.c Idealised Me refined as rotating group:
 C11(H11A,H11B,H11C), C14(H14A,H14B,H14C)
;

loop_
_space_group_symop_id
_space_group_symop_operation_xyz
1 'x, y, z'
2 '-x, -y, z+1/2'
3 '-x+1/2, y+1/2, z+1/2'
4 'x+1/2, -y+1/2, z'

loop_
_atom_site_label
_atom_site_type_symbol
_atom_site_fract_x
_atom_site_fract_y
_atom_site_fract_z
_atom_site_U_iso_or_equiv
_atom_site_adp_type
_atom_site_occupancy
_atom_site_calc_flag
_atom_site_refinement_flags_posn
S1 S -0.45580(5) -0.46981(4) -0.82739(4) 0.01223(13) Uani 1 d .
N1 N -0.4709(2) -0.56477(15) -1.02872(15) 0.0144(4) Uani 1 d .
O1 O -0.32856(16) -0.29070(12) -1.03898(13) 0.0171(3) Uani 1 d .
O2 O -0.71029(17) -0.61728(13) -1.07041(13) 0.0186(3) Uani 1 d .
O3 O -0.63380(15) -0.23726(11) -0.82257(14) 0.0166(3) Uani 1 d .
C4 C -0.7651(2) -0.52104(17) -0.81293(18) 0.0139(4) Uani 1 d .
C5 C -0.4230(2) -0.36210(18) -1.01781(16) 0.0132(4) Uani 1 d .
N6 N -0.84324(19) -0.34059(14) -0.77928(15) 0.0153(4) Uani 1 d .
H6 H -0.9016 -0.2862 -0.7610 0.018 Uiso 1 calc R
C7 C -0.6211(2) -0.54921(18) -1.03457(18) 0.0144(4) Uani 1 d .
C8 C -0.3869(2) -0.47840(17) -0.97042(17) 0.0131(4) Uani 1 d .
C9 C -0.6501(2) -0.44199(18) -0.85999(16) 0.0125(4) Uani 1 d .
C10 C -0.6661(2) -0.43573(17) -0.98755(17) 0.0131(4) Uani 1 d .
H10 H -0.7701 -0.4197 -1.0065 0.016 Uiso 1 calc R
C11 C -0.2200(2) -0.4993(2) -0.96720(19) 0.0184(4) Uani 1 d .
H11A H -0.1721 -0.4388 -0.9288 0.028 Uiso 1 calc GR
H11B H -0.1819 -0.5026 -1.0396 0.028 Uiso 1 calc GR
H11C H -0.2005 -0.5695 -0.9311 0.028 Uiso 1 calc GR
N12 N -0.57091(19) -0.34804(14) -1.03110(14) 0.0130(3) Uani 1 d .
H12 H -0.6069 -0.2900 -1.0638 0.016 Uiso 1 calc R
C13 C -0.7724(2) -0.63765(18) -0.80903(17) 0.0171(4) Uani 1 d .
H13 H -0.6951 -0.6819 -0.8356 0.021 Uiso 1 calc R
C14 C -0.4104(3) -0.67833(17) -1.04590(19) 0.0201(5) Uani 1 d .
H14A H -0.3910 -0.7132 -0.9773 0.030 Uiso 1 calc GR
H14B H -0.3194 -0.6733 -1.0864 0.030 Uiso 1 calc GR
H14C H -0.4814 -0.7229 -1.0853 0.030 Uiso 1 calc GR
C15 C -1.0087(2) -0.5025(2) -0.72713(19) 0.0182(4) Uani 1 d .
H15 H -1.0855 -0.4580 -0.7000 0.022 Uiso 1 calc R
C16 C -1.0153(3) -0.6204(2) -0.72434(19) 0.0203(4) Uani 1 d .
H16 H -1.0992 -0.6553 -0.6953 0.024 Uiso 1 calc R
C17 C -0.8815(2) -0.45522(17) -0.77243(18) 0.0149(4) Uani 1 d .
C18 C -0.7034(2) -0.32571(16) -0.81817(18) 0.0130(4) Uani 1 d .
C19 C -0.8999(3) -0.68705(19) -0.76381(18) 0.0197(5) Uani 1 d .
H19 H -0.9074 -0.7653 -0.7602 0.024 Uiso 1 calc R

loop_
_atom_site_aniso_label
_atom_site_aniso_U_11
_atom_site_aniso_U_22
_atom_site_aniso_U_33
_atom_site_aniso_U_23
_atom_site_aniso_U_13
_atom_site_aniso_U_12
S1 0.0107(2) 0.0156(2) 0.0105(2) 0.0009(2) -0.00073(19) 0.00168(16)
N1 0.0170(9) 0.0119(8) 0.0142(9) -0.0008(7) -0.0017(7) 0.0010(7)
O1 0.0144(7) 0.0178(7) 0.0190(7) 0.0018(6) -0.0004(6) -0.0057(6)
O2 0.0202(8) 0.0179(8) 0.0176(7) -0.0009(6) -0.0035(6) -0.0065(6)
O3 0.0159(6) 0.0141(7) 0.0197(7) -0.0016(7) 0.0003(7) -0.0015(5)
C4 0.0135(8) 0.0174(9) 0.0108(10) 0.0019(8) -0.0007(8) -0.0014(7)
C5 0.0147(9) 0.0147(9) 0.0101(9) -0.0015(7) 0.0001(8) -0.0011(8)
N6 0.0122(8) 0.0147(9) 0.0191(8) -0.0007(7) 0.0018(7) 0.0018(6)
C7 0.0194(10) 0.0140(9) 0.0098(9) 0.0024(8) 0.0000(8) -0.0019(8)
C8 0.0128(10) 0.0152(10) 0.0115(10) -0.0012(8) 0.0001(8) -0.0004(7)
C9 0.0110(9) 0.0145(9) 0.0121(9) 0.0009(7) 0.0001(7) -0.0001(7)
C10 0.0122(9) 0.0130(10) 0.0143(10) 0.0011(8) -0.0009(8) -0.0011(7)
C11 0.0139(10) 0.0235(11) 0.0178(10) 0.0001(9) -0.0013(8) 0.0047(9)
N12 0.0130(8) 0.0117(8) 0.0144(8) 0.0048(7) -0.0008(7) -0.0005(7)
C13 0.0196(9) 0.0174(9) 0.0145(10) 0.0009(8) -0.0006(8) -0.0014(8)
C14 0.0255(11) 0.0147(10) 0.0200(11) -0.0030(9) 0.0012(9) 0.0047(9)
C15 0.0143(10) 0.0252(10) 0.0150(9) 0.0019(9) -0.0002(8) -0.0025(9)
C16 0.0191(10) 0.0270(11) 0.0148(9) 0.0041(9) -0.0007(9) -0.0080(9)
C17 0.0151(10) 0.0173(10) 0.0123(10) 0.0017(8) -0.0019(8) -0.0014(8)
C18 0.0110(8) 0.0163(9) 0.0118(9) 0.0006(9) -0.0017(8) 0.0008(7)
C19 0.0258(12) 0.0187(10) 0.0146(10) 0.0042(8) -0.0015(8) -0.0069(9)

loop_
_atom_type_symbol
_atom_type_description
_atom_type_scat_dispersion_real
_atom_type_scat_dispersion_imag
_atom_type_scat_source
C C 0.0033 0.0016 'International Tables Vol C Tables 4.2.6.8 and 6.1.1.4'
H H 0.0000 0.0000 'International Tables Vol C Tables 4.2.6.8 and 6.1.1.4'
N N 0.0061 0.0033 'International Tables Vol C Tables 4.2.6.8 and 6.1.1.4'
O O 0.0106 0.0060 'International Tables Vol C Tables 4.2.6.8 and 6.1.1.4'
S S 0.1246 0.1234 'International Tables Vol C Tables 4.2.6.8 and 6.1.1.4'

loop_
_geom_angle_atom_site_label_1
_geom_angle_atom_site_label_2
_geom_angle_atom_site_label_3
_geom_angle
C9 S1 C8 96.68(9)
C7 N1 C8 116.23(17)
C7 N1 C14 118.85(18)
C8 N1 C14 121.54(18)
C13 C4 C9 131.67(19)
C13 C4 C17 120.62(19)
C17 C4 C9 107.66(17)
O1 C5 C8 123.79(18)
O1 C5 N12 124.7(2)
N12 C5 C8 111.48(17)
C17 N6 H6 124.0
C18 N6 H6 124.0
C18 N6 C17 111.96(17)
N1 C7 C10 111.25(18)
O2 C7 N1 125.4(2)
O2 C7 C10 123.3(2)
N1 C8 S1 109.49(14)
N1 C8 C5 109.34(17)
N1 C8 C11 114.07(17)
C5 C8 S1 104.04(13)
C11 C8 S1 107.99(15)
C11 C8 C5 111.40(17)
C4 C9 S1 117.19(15)
C4 C9 C10 110.55(17)
C4 C9 C18 102.23(15)
C10 C9 S1 108.40(13)
C18 C9 S1 112.51(14)
C18 C9 C10 105.28(16)
C7 C10 C9 108.41(17)
C7 C10 H10 109.4
C9 C10 H10 109.4
N12 C10 C7 109.55(17)
N12 C10 C9 110.51(16)
N12 C10 H10 109.4
C8 C11 H11A 109.5
C8 C11 H11B 109.5
C8 C11 H11C 109.5
H11A C11 H11B 109.5
H11A C11 H11C 109.5
H11B C11 H11C 109.5
C5 N12 C10 116.53(17)
C5 N12 H12 121.7
C10 N12 H12 121.7
C4 C13 H13 121.0
C4 C13 C19 118.0(2)
C19 C13 H13 121.0
N1 C14 H14A 109.5
N1 C14 H14B 109.5
N1 C14 H14C 109.5
H14A C14 H14B 109.5
H14A C14 H14C 109.5
H14B C14 H14C 109.5
C16 C15 H15 121.7
C17 C15 H15 121.7
C17 C15 C16 116.6(2)
C15 C16 H16 119.1
C19 C16 C15 121.8(2)
C19 C16 H16 119.1
C4 C17 N6 109.60(18)
C15 C17 C4 122.3(2)
C15 C17 N6 128.0(2)
O3 C18 N6 126.93(18)
O3 C18 C9 126.24(17)
N6 C18 C9 106.80(16)
C13 C19 H19 119.6
C16 C19 C13 120.7(2)
C16 C19 H19 119.6

loop_
_geom_bond_atom_site_label_1
_geom_bond_atom_site_label_2
_geom_bond_distance
S1 C8 1.877(2)
S1 C9 1.819(2)
N1 C7 1.361(3)
N1 C8 1.461(3)
N1 C14 1.465(3)
O1 C5 1.225(3)
O2 C7 1.219(3)
O3 C18 1.220(2)
C4 C9 1.509(3)
C4 C13 1.383(3)
C4 C17 1.396(3)
C5 C8 1.531(3)
C5 N12 1.347(3)
N6 H6 0.8600
N6 C17 1.402(3)
N6 C18 1.355(3)
C7 C10 1.519(3)
C8 C11 1.517(3)
C9 C10 1.586(3)
C9 C18 1.546(3)
C10 H10 0.9800
C10 N12 1.448(2)
C11 H11A 0.9600
C11 H11B 0.9600
C11 H11C 0.9600
N12 H12 0.8600
C13 H13 0.9300
C13 C19 1.401(3)
C14 H14A 0.9600
C14 H14B 0.9600
C14 H14C 0.9600
C15 H15 0.9300
C15 C16 1.398(3)
C15 C17 1.388(3)
C16 H16 0.9300
C16 C19 1.389(3)
C19 H19 0.9300

loop_
_geom_torsion_atom_site_label_1
_geom_torsion_atom_site_label_2
_geom_torsion_atom_site_label_3
_geom_torsion_atom_site_label_4
_geom_torsion
S1 C9 C10 C7 61.49(18)
S1 C9 C10 N12 -58.58(19)
S1 C9 C18 O3 42.3(3)
S1 C9 C18 N6 -139.66(15)
N1 C7 C10 C9 -72.7(2)
N1 C7 C10 N12 48.0(2)
O1 C5 C8 S1 108.59(19)
O1 C5 C8 N1 -134.5(2)
O1 C5 C8 C11 -7.5(3)
O1 C5 N12 C10 -171.61(19)
O2 C7 C10 C9 105.9(2)
O2 C7 C10 N12 -133.5(2)
C4 C9 C10 C7 -68.2(2)
C4 C9 C10 N12 171.71(16)
C4 C9 C18 O3 168.9(2)
C4 C9 C18 N6 -13.1(2)
C4 C13 C19 C16 0.1(3)
C7 N1 C8 S1 59.4(2)
C7 N1 C8 C5 -54.0(2)
C7 N1 C8 C11 -179.47(18)
C7 C10 N12 C5 -55.8(2)
C8 S1 C9 C4 124.62(16)
C8 S1 C9 C10 -1.30(15)
C8 S1 C9 C18 -117.31(15)
C8 N1 C7 O2 -172.5(2)
C8 N1 C7 C10 6.1(3)
C8 C5 N12 C10 7.2(2)
C9 S1 C8 N1 -56.57(15)
C9 S1 C8 C5 60.22(14)
C9 S1 C8 C11 178.69(15)
C9 C4 C13 C19 -176.7(2)
C9 C4 C17 N6 -6.3(2)
C9 C4 C17 C15 177.4(2)
C9 C10 N12 C5 63.6(2)
C10 C9 C18 O3 -75.6(3)
C10 C9 C18 N6 102.48(18)
N12 C5 C8 S1 -70.28(18)
N12 C5 C8 N1 46.6(2)
N12 C5 C8 C11 173.62(17)
C13 C4 C9 S1 -47.8(3)
C13 C4 C9 C10 77.1(3)
C13 C4 C9 C18 -171.2(2)
C13 C4 C17 N6 176.1(2)
C13 C4 C17 C15 -0.2(3)
C14 N1 C7 O2 -12.9(3)
C14 N1 C7 C10 165.64(18)
C14 N1 C8 S1 -99.6(2)
C14 N1 C8 C5 147.02(19)
C14 N1 C8 C11 21.5(3)
C15 C16 C19 C13 -0.6(3)
C16 C15 C17 C4 -0.3(3)
C16 C15 C17 N6 -175.9(2)
C17 C4 C9 S1 135.01(16)
C17 C4 C9 C10 -100.1(2)
C17 C4 C9 C18 11.5(2)
C17 C4 C13 C19 0.3(3)
C17 N6 C18 O3 -171.7(2)
C17 N6 C18 C9 10.2(2)
C17 C15 C16 C19 0.7(3)
C18 N6 C17 C4 -2.7(3)
C18 N6 C17 C15 173.3(2)
C18 C9 C10 C7 -177.90(16)
C18 C9 C10 N12 62.02(19)
